data_7041103
loop_
_publ_author_name
'Axthammer, Quirin J.'
'Klap\"otke, Thomas M'
'Krumm, Burkhard'
'Scharf, Regina'
'Unger, Cornelia C.'

_publ_section_title
;
 Convenient synthesis of energetic polynitro materials including
 (NO2)3CCH2CH2NH3-salts via Michael addition of trinitromethane.
;
_journal_issue 47
_journal_name_full 'Dalton transactions (Cambridge, England : 2003)'
_journal_page_first 18909
_journal_page_last 18920
_journal_paper_doi 10.1039/c6dt03779h
_journal_volume 45
_journal_year 2016
_chemical_formula_moiety 'C3 H7 N4 O6, N3 O4'
_chemical_formula_sum 'C3 H7 N7 O10'
_chemical_formula_weight 301.16
_chemical_name_common '3,3,3-Trinitropropan-1-aminium dinitramide'
_chemical_name_systematic '3,3,3-Trinitropropan-1-aminium dinitramide'
_space_group_crystal_system triclinic
_space_group_IT_number 2
_space_group_name_Hall '-P 1'
_space_group_name_H-M_alt 'P -1'
_symmetry_space_group_name_Hall '-P 1'
_symmetry_space_group_name_H-M 'P -1'
_atom_sites_solution_hydrogens mixed
_audit_creation_method SHELXL-2013
_audit_update_record
;
2016-09-26 deposited with the CCDC.
2016-10-28 downloaded from the CCDC.
;
_cell_angle_alpha 75.527(5)
_cell_angle_beta 79.280(5)
_cell_angle_gamma 75.733(6)
_cell_formula_units_Z 4
_cell_length_a 6.7087(5)
_cell_length_b 11.2547(7)
_cell_length_c 15.2144(9)
_cell_measurement_reflns_used 2914
_cell_measurement_temperature 123(2)
_cell_measurement_theta_max 31.5450
_cell_measurement_theta_min 4.4100
_cell_volume 1068.48(13)
_computing_cell_refinement
;
CrysAlisPro, Agilent Technologies,
Version 1.171.37.33 (release 27-03-2014 CrysAlis171 .NET)
(compiled Mar 27 2014,17:12:48)
;
_computing_data_collection
;
CrysAlisPro, Agilent Technologies,
Version 1.171.37.33 (release 27-03-2014 CrysAlis171 .NET)
(compiled Mar 27 2014,17:12:48)
;
_computing_data_reduction
;
CrysAlisPro, Agilent Technologies,
Version 1.171.37.33 (release 27-03-2014 CrysAlis171 .NET)
(compiled Mar 27 2014,17:12:48)
;
_computing_structure_refinement 'SHELXL-2013 (Sheldrick, 2013)'
_diffrn_ambient_temperature 123(2)
_diffrn_detector_area_resol_mean 15.9809
_diffrn_measured_fraction_theta_full 0.994
_diffrn_measured_fraction_theta_max 0.995
_diffrn_measurement_device_type 'Xcalibur, Sapphire3'
_diffrn_measurement_method '\w scans'
_diffrn_radiation_type MoK\a
_diffrn_radiation_wavelength 0.71073
_diffrn_reflns_av_R_equivalents 0.0207
_diffrn_reflns_av_unetI/netI 0.0338
_diffrn_reflns_Laue_measured_fraction_full 0.994
_diffrn_reflns_Laue_measured_fraction_max 0.995
_diffrn_reflns_limit_h_max 6
_diffrn_reflns_limit_h_min -8
_diffrn_reflns_limit_k_max 13
_diffrn_reflns_limit_k_min -13
_diffrn_reflns_limit_l_max 18
_diffrn_reflns_limit_l_min -18
_diffrn_reflns_number 8204
_diffrn_reflns_point_group_measured_fraction_full 0.994
_diffrn_reflns_point_group_measured_fraction_max 0.995
_diffrn_reflns_theta_full 25.242
_diffrn_reflns_theta_max 25.998
_diffrn_reflns_theta_min 4.187
_diffrn_source 'Enhance (Mo) X-ray Source'
_exptl_absorpt_coefficient_mu 0.188
_exptl_absorpt_correction_T_max 1.00000
_exptl_absorpt_correction_T_min 0.94990
_exptl_absorpt_correction_type multi-scan
_exptl_absorpt_process_details
;
CrysAlisPro, Agilent Technologies,
Version 1.171.37.31 (release 14-01-2014 CrysAlis171 .NET)
(compiled Jan 14 2014,18:38:05)
Empirical absorption correction using spherical harmonics,
 implemented in SCALE3 ABSPACK scaling algorithm.
;
_exptl_crystal_colour colorless
_exptl_crystal_density_diffrn 1.872
_exptl_crystal_description block
_exptl_crystal_F_000 616
_exptl_crystal_size_max 0.36
_exptl_crystal_size_mid 0.13
_exptl_crystal_size_min 0.04
_refine_diff_density_max 0.278
_refine_diff_density_min -0.288
_refine_diff_density_rms 0.050
_refine_ls_extinction_method none
_refine_ls_goodness_of_fit_ref 0.826
_refine_ls_hydrogen_treatment constr
_refine_ls_matrix_type full
_refine_ls_number_parameters 361
_refine_ls_number_reflns 4176
_refine_ls_number_restraints 0
_refine_ls_restrained_S_all 0.826
_refine_ls_R_factor_all 0.0436
_refine_ls_R_factor_gt 0.0336
_refine_ls_shift/su_max 0.001
_refine_ls_shift/su_mean 0.000
_refine_ls_structure_factor_coef Fsqd
_refine_ls_weighting_details 'w=1/[\s^2^(Fo^2^)+(0.1000P)^2^] where P=(Fo^2^+2Fc^2^)/3'
_refine_ls_weighting_scheme calc
_refine_ls_wR_factor_gt 0.1020
_refine_ls_wR_factor_ref 0.1144
_reflns_Friedel_coverage 0.000
_reflns_number_gt 3456
_reflns_number_total 4176
_reflns_threshold_expression 'I > 2\s(I)'
_cod_data_source_file c6dt03779h2.cif
_cod_data_source_block TNPA_NNO22_pub
_cod_depositor_comments 'Adding full bibliography for 7041098--7041104.cif.'
_cod_database_code 7041103
_shelx_space_group_comment
;
The symmetry employed for this shelxl refinement is uniquely defined
by the following loop, which should always be used as a source of
symmetry information in preference to the above space-group names.
They are only intended as comments.
;
_shelxl_version_number 2013-4

loop_
_space_group_symop_operation_xyz
'x, y, z'
'-x, -y, -z'

loop_
_atom_site_label
_atom_site_type_symbol
_atom_site_fract_x
_atom_site_fract_y
_atom_site_fract_z
_atom_site_U_iso_or_equiv
_atom_site_adp_type
_atom_site_occupancy
_atom_site_site_symmetry_order
_atom_site_calc_flag
_atom_site_refinement_flags_posn
_atom_site_refinement_flags_adp
O1 O -0.06578(19) 0.16835(14) 0.48315(9) 0.0305(3) Uani 1 1 d . .
O2 O 0.2453(2) 0.06000(12) 0.50363(8) 0.0275(3) Uani 1 1 d . .
O3 O 0.48849(18) 0.06639(11) 0.31796(8) 0.0235(3) Uani 1 1 d . .
O4 O 0.54397(18) 0.21146(12) 0.37594(9) 0.0257(3) Uani 1 1 d . .
O5 O 0.1603(2) 0.36344(12) 0.45133(8) 0.0275(3) Uani 1 1 d . .
O6 O 0.1783(2) 0.42166(11) 0.30255(9) 0.0271(3) Uani 1 1 d . .
N1 N -0.0377(2) 0.06492(13) 0.21883(9) 0.0155(3) Uani 1 1 d . .
H1 H -0.0763 -0.0081 0.2282 0.019 Uiso 1 1 d R U
H2 H -0.1473 0.1291 0.2071 0.019 Uiso 1 1 d R U
H3 H 0.0665 0.0660 0.1723 0.019 Uiso 1 1 d R U
N2 N 0.1204(2) 0.13897(13) 0.46092(9) 0.0184(3) Uani 1 1 d . .
N3 N 0.4332(2) 0.15798(13) 0.35219(9) 0.0175(3) Uani 1 1 d . .
N4 N 0.1755(2) 0.34513(13) 0.37528(10) 0.0191(3) Uani 1 1 d . .
C1 C 0.0436(3) 0.07150(16) 0.30142(11) 0.0200(4) Uani 1 1 d . .
H4 H 0.1735 0.0075 0.3097 0.024 Uiso 1 1 calc R U
H5 H -0.0587 0.0532 0.3562 0.024 Uiso 1 1 calc R U
C2 C 0.0860(2) 0.20168(15) 0.29175(11) 0.0152(3) Uani 1 1 d . .
H6 H 0.1698 0.2249 0.2317 0.018 Uiso 1 1 calc R U
H7 H -0.0477 0.2634 0.2925 0.018 Uiso 1 1 calc R U
C3 C 0.1989(2) 0.20951(15) 0.36669(11) 0.0152(3) Uani 1 1 d . .
O7 O 0.78100(18) 0.80837(12) 0.30355(9) 0.0265(3) Uani 1 1 d . .
O8 O 0.5240(2) 0.79936(13) 0.41377(9) 0.0284(3) Uani 1 1 d . .
O9 O 0.7718(2) 0.53791(14) 0.40174(10) 0.0392(4) Uani 1 1 d . .
O10 O 0.6479(2) 0.46936(11) 0.30635(9) 0.0301(3) Uani 1 1 d . .
O11 O 0.20987(18) 0.78314(14) 0.30689(9) 0.0320(3) Uani 1 1 d . .
O12 O 0.2831(2) 0.60766(13) 0.40506(10) 0.0375(4) Uani 1 1 d . .
N5 N 0.8166(2) 0.67428(13) 0.05873(9) 0.0165(3) Uani 1 1 d . .
H8 H 0.7641 0.7449 0.0233 0.020 Uiso 1 1 d R U
H9 H 0.7500 0.6153 0.0573 0.020 Uiso 1 1 d R U
H10 H 0.9531 0.6539 0.0335 0.020 Uiso 1 1 d R U
N6 N 0.6256(2) 0.77245(13) 0.34440(9) 0.0178(3) Uani 1 1 d . .
N7 N 0.6693(2) 0.55077(13) 0.34139(10) 0.0209(3) Uani 1 1 d . .
N8 N 0.3265(2) 0.68997(14) 0.34221(10) 0.0207(3) Uani 1 1 d . .
C4 C 0.8071(2) 0.68416(17) 0.15495(11) 0.0205(4) Uani 1 1 d . .
H11 H 0.8767 0.7515 0.1564 0.025 Uiso 1 1 calc R U
H12 H 0.8811 0.6042 0.1901 0.025 Uiso 1 1 calc R U
C5 C 0.5812(2) 0.71331(15) 0.19912(11) 0.0149(3) Uani 1 1 d . .
H13 H 0.5223 0.8036 0.1777 0.018 Uiso 1 1 calc R U
H14 H 0.5009 0.6652 0.1781 0.018 Uiso 1 1 calc R U
C6 C 0.5545(2) 0.68272(15) 0.30214(11) 0.0151(3) Uani 1 1 d . .
O13 O 0.28375(18) 0.39716(12) 0.09890(8) 0.0224(3) Uani 1 1 d . .
O14 O 0.25676(18) 0.59542(11) 0.09176(9) 0.0252(3) Uani 1 1 d . .
O15 O 0.60134(18) 0.27229(11) 0.17703(8) 0.0224(3) Uani 1 1 d . .
O16 O 0.86696(17) 0.35527(12) 0.11403(8) 0.0233(3) Uani 1 1 d . .
N9 N 0.35717(19) 0.48590(13) 0.09954(9) 0.0154(3) Uani 1 1 d . .
N10 N 0.56498(19) 0.47849(12) 0.10095(9) 0.0158(3) Uani 1 1 d . .
N11 N 0.6766(2) 0.36179(13) 0.13147(9) 0.0155(3) Uani 1 1 d . .
O17 O 0.85627(17) 0.12794(11) -0.11267(8) 0.0192(3) Uani 1 1 d . .
O18 O 0.89777(17) 0.13270(11) 0.02435(8) 0.0205(3) Uani 1 1 d . .
O19 O 0.32162(17) 0.11609(11) 0.09624(8) 0.0236(3) Uani 1 1 d . .
O20 O 0.62573(18) 0.01231(11) 0.13273(8) 0.0221(3) Uani 1 1 d . .
N12 N 0.7920(2) 0.12631(12) -0.03104(9) 0.0145(3) Uani 1 1 d . .
N13 N 0.57985(19) 0.13079(13) -0.01100(9) 0.0169(3) Uani 1 1 d . .
N14 N 0.5154(2) 0.08447(13) 0.07797(9) 0.0163(3) Uani 1 1 d . .

loop_
_atom_site_aniso_label
_atom_site_aniso_U_11
_atom_site_aniso_U_22
_atom_site_aniso_U_33
_atom_site_aniso_U_23
_atom_site_aniso_U_13
_atom_site_aniso_U_12
O1 0.0223(7) 0.0503(9) 0.0223(7) -0.0133(6) 0.0043(5) -0.0137(6)
O2 0.0348(7) 0.0261(7) 0.0184(6) 0.0037(5) -0.0059(5) -0.0072(6)
O3 0.0220(6) 0.0200(6) 0.0267(7) -0.0071(5) -0.0006(5) -0.0010(5)
O4 0.0211(6) 0.0339(7) 0.0262(7) -0.0063(6) -0.0050(5) -0.0120(5)
O5 0.0404(8) 0.0241(7) 0.0218(7) -0.0106(5) -0.0096(5) -0.0036(5)
O6 0.0420(8) 0.0170(6) 0.0220(7) -0.0013(5) -0.0057(5) -0.0073(5)
N1 0.0165(6) 0.0166(7) 0.0146(7) -0.0051(5) -0.0011(5) -0.0044(5)
N2 0.0216(7) 0.0229(8) 0.0135(7) -0.0058(6) -0.0008(5) -0.0093(6)
N3 0.0171(7) 0.0196(7) 0.0144(7) -0.0005(6) -0.0018(5) -0.0047(5)
N4 0.0230(7) 0.0165(7) 0.0192(8) -0.0056(6) -0.0041(5) -0.0039(5)
C1 0.0271(9) 0.0187(9) 0.0162(8) -0.0009(7) -0.0074(7) -0.0081(7)
C2 0.0165(7) 0.0162(8) 0.0136(8) -0.0031(6) -0.0038(6) -0.0034(6)
C3 0.0159(7) 0.0148(8) 0.0150(8) -0.0030(6) -0.0011(6) -0.0044(6)
O7 0.0192(6) 0.0330(7) 0.0342(7) -0.0149(6) -0.0016(5) -0.0118(5)
O8 0.0313(7) 0.0345(8) 0.0244(7) -0.0176(6) 0.0010(5) -0.0079(5)
O9 0.0535(9) 0.0309(8) 0.0305(8) -0.0073(6) -0.0249(7) 0.0113(6)
O10 0.0431(8) 0.0157(6) 0.0314(8) -0.0071(6) -0.0053(6) -0.0038(5)
O11 0.0184(6) 0.0447(9) 0.0290(7) -0.0109(6) -0.0036(5) 0.0038(6)
O12 0.0399(8) 0.0309(8) 0.0377(8) -0.0067(7) 0.0170(6) -0.0173(6)
N5 0.0162(6) 0.0172(7) 0.0159(7) -0.0035(6) 0.0000(5) -0.0045(5)
N6 0.0161(7) 0.0176(7) 0.0208(8) -0.0065(6) -0.0058(6) -0.0005(5)
N7 0.0269(8) 0.0165(7) 0.0165(7) -0.0023(6) -0.0027(6) -0.0007(6)
N8 0.0189(7) 0.0257(8) 0.0209(8) -0.0113(6) 0.0012(6) -0.0071(6)
C4 0.0168(8) 0.0314(10) 0.0149(8) -0.0061(7) -0.0004(6) -0.0085(7)
C5 0.0154(7) 0.0151(8) 0.0145(8) -0.0021(6) -0.0033(6) -0.0036(6)
C6 0.0152(7) 0.0140(8) 0.0168(8) -0.0046(6) -0.0025(6) -0.0029(6)
O13 0.0221(6) 0.0279(7) 0.0213(6) -0.0034(5) -0.0040(5) -0.0142(5)
O14 0.0200(6) 0.0213(7) 0.0310(7) -0.0073(5) -0.0041(5) 0.0040(5)
O15 0.0249(6) 0.0166(6) 0.0221(6) 0.0003(5) 0.0003(5) -0.0046(5)
O16 0.0130(6) 0.0295(7) 0.0262(7) -0.0049(5) -0.0043(5) -0.0020(5)
N9 0.0147(6) 0.0184(7) 0.0130(7) -0.0037(5) -0.0004(5) -0.0041(5)
N10 0.0141(6) 0.0148(7) 0.0186(7) -0.0017(6) -0.0037(5) -0.0038(5)
N11 0.0188(7) 0.0157(7) 0.0125(7) -0.0041(5) -0.0024(5) -0.0036(5)
O17 0.0202(6) 0.0212(6) 0.0156(6) -0.0060(5) 0.0015(4) -0.0043(5)
O18 0.0197(6) 0.0236(7) 0.0211(6) -0.0044(5) -0.0076(5) -0.0069(5)
O19 0.0165(6) 0.0248(7) 0.0295(7) -0.0098(5) 0.0057(5) -0.0071(5)
O20 0.0290(6) 0.0220(6) 0.0158(6) 0.0012(5) -0.0066(5) -0.0090(5)
N12 0.0159(6) 0.0117(7) 0.0153(7) -0.0022(5) -0.0031(5) -0.0017(5)
N13 0.0143(6) 0.0214(7) 0.0142(7) -0.0026(6) -0.0015(5) -0.0038(5)
N14 0.0181(7) 0.0153(7) 0.0175(7) -0.0062(6) -0.0013(5) -0.0055(5)

loop_
_atom_type_symbol
_atom_type_description
_atom_type_scat_dispersion_real
_atom_type_scat_dispersion_imag
_atom_type_scat_source
C C 0.0033 0.0016 'International Tables Vol C Tables 4.2.6.8 and 6.1.1.4'
H H 0.0000 0.0000 'International Tables Vol C Tables 4.2.6.8 and 6.1.1.4'
N N 0.0061 0.0033 'International Tables Vol C Tables 4.2.6.8 and 6.1.1.4'
O O 0.0106 0.0060 'International Tables Vol C Tables 4.2.6.8 and 6.1.1.4'

loop_
_geom_angle_atom_site_label_1
_geom_angle_atom_site_label_2
_geom_angle_atom_site_label_3
_geom_angle
C1 N1 H1 109.4
C1 N1 H2 109.8
H1 N1 H2 109.9
C1 N1 H3 107.9
H1 N1 H3 107.1
H2 N1 H3 112.6
O2 N2 O1 127.67(15)
O2 N2 C3 117.86(13)
O1 N2 C3 114.45(13)
O4 N3 O3 126.83(13)
O4 N3 C3 117.42(13)
O3 N3 C3 115.74(13)
O5 N4 O6 128.06(14)
O5 N4 C3 117.29(13)
O6 N4 C3 114.64(13)
N1 C1 C2 110.39(13)
N1 C1 H4 109.6
C2 C1 H4 109.6
N1 C1 H5 109.6
C2 C1 H5 109.6
H4 C1 H5 108.1
C3 C2 C1 113.21(13)
C3 C2 H6 108.9
C1 C2 H6 108.9
C3 C2 H7 108.9
C1 C2 H7 108.9
H6 C2 H7 107.7
C2 C3 N2 113.06(13)
C2 C3 N3 114.14(12)
N2 C3 N3 105.91(12)
C2 C3 N4 112.05(12)
N2 C3 N4 106.00(12)
N3 C3 N4 104.98(12)
C4 N5 H8 113.3
C4 N5 H9 109.5
H8 N5 H9 109.3
C4 N5 H10 109.6
H8 N5 H10 105.2
H9 N5 H10 109.9
O8 N6 O7 127.36(15)
O8 N6 C6 117.45(13)
O7 N6 C6 115.19(13)
O9 N7 O10 127.26(15)
O9 N7 C6 117.87(14)
O10 N7 C6 114.85(14)
O12 N8 O11 127.62(15)
O12 N8 C6 118.25(14)
O11 N8 C6 114.09(13)
N5 C4 C5 110.28(13)
N5 C4 H11 109.6
C5 C4 H11 109.6
N5 C4 H12 109.6
C5 C4 H12 109.6
H11 C4 H12 108.1
C6 C5 C4 113.87(13)
C6 C5 H13 108.8
C4 C5 H13 108.8
C6 C5 H14 108.8
C4 C5 H14 108.8
H13 C5 H14 107.7
C5 C6 N7 112.62(12)
C5 C6 N8 111.45(12)
N7 C6 N8 106.39(12)
C5 C6 N6 114.33(13)
N7 C6 N6 106.82(12)
N8 C6 N6 104.60(12)
O13 N9 O14 123.90(13)
O13 N9 N10 124.19(13)
O14 N9 N10 111.68(13)
N11 N10 N9 115.42(12)
O15 N11 O16 122.31(13)
O15 N11 N10 124.68(13)
O16 N11 N10 112.85(12)
O18 N12 O17 123.96(13)
O18 N12 N13 123.26(13)
O17 N12 N13 112.40(12)
N14 N13 N12 114.27(12)
O20 N14 O19 123.09(14)
O20 N14 N13 125.40(13)
O19 N14 N13 111.23(13)

loop_
_geom_bond_atom_site_label_1
_geom_bond_atom_site_label_2
_geom_bond_distance
O1 N2 1.2163(18)
O2 N2 1.2086(19)
O3 N3 1.2162(18)
O4 N3 1.2143(18)
O5 N4 1.2069(18)
O6 N4 1.2209(19)
N1 C1 1.485(2)
N1 H1 0.8914
N1 H2 0.9038
N1 H3 0.8979
N2 C3 1.523(2)
N3 C3 1.5301(19)
N4 C3 1.532(2)
C1 C2 1.527(2)
C1 H4 0.9900
C1 H5 0.9900
C2 C3 1.512(2)
C2 H6 0.9900
C2 H7 0.9900
O7 N6 1.2153(19)
O8 N6 1.2086(18)
O9 N7 1.2070(19)
O10 N7 1.2173(19)
O11 N8 1.2127(19)
O12 N8 1.202(2)
N5 C4 1.484(2)
N5 H8 0.8746
N5 H9 0.8929
N5 H10 0.9210
N6 C6 1.529(2)
N7 C6 1.523(2)
N8 C6 1.528(2)
C4 C5 1.531(2)
C4 H11 0.9900
C4 H12 0.9900
C5 C6 1.505(2)
C5 H13 0.9900
C5 H14 0.9900
O13 N9 1.2205(18)
O14 N9 1.2388(18)
O15 N11 1.2336(18)
O16 N11 1.2424(17)
N9 N10 1.3798(18)
N10 N11 1.3570(19)
O17 N12 1.2338(17)
O18 N12 1.2235(17)
O19 N14 1.2575(17)
O20 N14 1.2232(18)
N12 N13 1.3899(18)
N13 N14 1.3533(19)

loop_
_geom_torsion_atom_site_label_1
_geom_torsion_atom_site_label_2
_geom_torsion_atom_site_label_3
_geom_torsion_atom_site_label_4
_geom_torsion
N1 C1 C2 C3 -171.36(12)
C1 C2 C3 N2 -40.98(17)
C1 C2 C3 N3 80.17(17)
C1 C2 C3 N4 -160.69(13)
O2 N2 C3 C2 124.65(15)
O1 N2 C3 C2 -53.76(18)
O2 N2 C3 N3 -1.04(18)
O1 N2 C3 N3 -179.46(13)
O2 N2 C3 N4 -112.22(15)
O1 N2 C3 N4 69.36(16)
O4 N3 C3 C2 143.72(14)
O3 N3 C3 C2 -36.54(19)
O4 N3 C3 N2 -91.24(15)
O3 N3 C3 N2 88.50(15)
O4 N3 C3 N4 20.65(18)
O3 N3 C3 N4 -159.61(13)
O5 N4 C3 C2 143.48(14)
O6 N4 C3 C2 -37.71(18)
O5 N4 C3 N2 19.72(18)
O6 N4 C3 N2 -161.47(13)
O5 N4 C3 N3 -92.11(16)
O6 N4 C3 N3 86.70(16)
N5 C4 C5 C6 160.48(13)
C4 C5 C6 N7 -49.74(18)
C4 C5 C6 N8 -169.22(13)
C4 C5 C6 N6 72.43(17)
O9 N7 C6 C5 133.58(16)
O10 N7 C6 C5 -45.50(19)
O9 N7 C6 N8 -104.05(17)
O10 N7 C6 N8 76.87(16)
O9 N7 C6 N6 7.27(19)
O10 N7 C6 N6 -171.82(14)
O12 N8 C6 C5 135.69(16)
O11 N8 C6 C5 -46.42(18)
O12 N8 C6 N7 12.58(19)
O11 N8 C6 N7 -169.53(13)
O12 N8 C6 N6 -100.27(16)
O11 N8 C6 N6 77.62(16)
O8 N6 C6 C5 142.40(14)
O7 N6 C6 C5 -37.86(18)
O8 N6 C6 N7 -92.31(16)
O7 N6 C6 N7 87.42(16)
O8 N6 C6 N8 20.23(18)
O7 N6 C6 N8 -160.03(13)
O13 N9 N10 N11 -20.8(2)
O14 N9 N10 N11 164.43(13)
N9 N10 N11 O15 -18.5(2)
N9 N10 N11 O16 166.04(12)
O18 N12 N13 N14 -29.7(2)
O17 N12 N13 N14 157.12(13)
N12 N13 N14 O20 -20.8(2)
N12 N13 N14 O19 165.11(12)
